data_2221049
loop_
_publ_author_name
'Panagiotidis, Kosta'
'Glaum, Robert'

_publ_section_title
;
 Synthesis, crystal structure and Raman spectrum of
 K~2~[(Pt~2~)(HPO~4~)~4~(H~2~O)~2~] containing (Pt~2~)^6+^ ions
;
_journal_coeditor_code ER2058
_journal_issue 3
_journal_name_full 'Acta Crystallographica Section E'
_journal_page_first i18
_journal_page_last i19
_journal_paper_doi 10.1107/S1600536809005601
_journal_volume 65
_journal_year 2009
_chemical_formula_iupac 'K2 [Pt2 (H P O4)4 (H2 O)2]'
_chemical_formula_moiety 'H8 O18 P4 Pt2, 2(K)'
_chemical_formula_structural 'K2 [Pt2 (H P O4)4 (H2 O)2]'
_chemical_formula_sum 'H8 K2 O18 P4 Pt2'
_chemical_formula_weight 888.32
_chemical_name_systematic
;
dipotassium
di-\m-hydrogenphosphato-bis[aquaplatinum(III)](<i>Pt</i>---<i>Pt</i>)
;
_space_group_IT_number 2
_symmetry_cell_setting triclinic
_symmetry_space_group_name_Hall '-P 1'
_symmetry_space_group_name_H-M 'P -1'
_atom_sites_solution_hydrogens geom
_atom_sites_solution_primary direct
_atom_sites_solution_secondary difmap
_audit_conform_dict_name cif_core.dic
_audit_conform_dict_version 2.3
_audit_creation_method 'WinGX routine CIF_UPDATE'
_cell_angle_alpha 82.3580(10)
_cell_angle_beta 81.5090(10)
_cell_angle_gamma 65.5280(10)
_cell_formula_units_Z 2
_cell_length_a 7.8852(2)
_cell_length_b 7.9657(2)
_cell_length_c 13.7739(4)
_cell_measurement_pressure 101.3
_cell_measurement_reflns_used 5589
_cell_measurement_temperature 123(2)
_cell_measurement_theta_max 32.5
_cell_measurement_theta_min 1.5
_cell_volume 776.32(4)
_computing_cell_refinement 'SCALEPACK (Otwinowski & Minor, 1997)'
_computing_data_collection 'COLLECT (Hooft, 2004)'
_computing_data_reduction 'DENZO (Otwinowski & Minor 1997) and SCALEPACK'
_computing_molecular_graphics 'ATOMS (Dowty, 2006)'
_computing_publication_material 'WinGX (Farrugia, 1999)'
_computing_structure_refinement 'SHELXL97 (Sheldrick, 2008)'
_computing_structure_solution 'SHELXS97 (Sheldrick, 2008)'
_diffrn_ambient_temperature 123(2)
_diffrn_detector_area_resol_mean 9
_diffrn_measured_fraction_theta_full 0.999
_diffrn_measured_fraction_theta_max 0.999
_diffrn_measurement_device '95mm CCD camera on \k-goniostat'
_diffrn_measurement_device_type 'Nonius Kappa CCD'
_diffrn_measurement_method 'CCD rotation images'
_diffrn_radiation_monochromator graphite
_diffrn_radiation_source MoK\a
_diffrn_radiation_type MoK\a
_diffrn_radiation_wavelength 0.71073
_diffrn_reflns_av_R_equivalents 0.064
_diffrn_reflns_limit_h_max 11
_diffrn_reflns_limit_h_min -11
_diffrn_reflns_limit_k_max 12
_diffrn_reflns_limit_k_min -12
_diffrn_reflns_limit_l_max 20
_diffrn_reflns_limit_l_min -19
_diffrn_reflns_number 18915
_diffrn_reflns_theta_full 32.5
_diffrn_reflns_theta_max 32.5
_diffrn_reflns_theta_min 1.50
_exptl_absorpt_coefficient_mu 19.046
_exptl_absorpt_correction_T_max 0.224
_exptl_absorpt_correction_T_min 0.060
_exptl_absorpt_correction_type multi-scan
_exptl_absorpt_process_details '(Blessing, 1995)'
_exptl_crystal_colour orange
_exptl_crystal_density_diffrn 3.800
_exptl_crystal_density_method 'not measured'
_exptl_crystal_description plate
_exptl_crystal_F_000 812
_exptl_crystal_size_max 0.24
_exptl_crystal_size_mid 0.14
_exptl_crystal_size_min 0.08
_refine_diff_density_max 3.463
_refine_diff_density_min -2.87
_refine_ls_extinction_method none
_refine_ls_goodness_of_fit_ref 0.980
_refine_ls_hydrogen_treatment mixed
_refine_ls_matrix_type full
_refine_ls_number_constraints 0
_refine_ls_number_parameters 259
_refine_ls_number_reflns 5589
_refine_ls_number_restraints 10
_refine_ls_restrained_S_all 0.980
_refine_ls_R_factor_all 0.0547
_refine_ls_R_factor_gt 0.0334
_refine_ls_shift/su_max 0.001
_refine_ls_shift/su_mean 0
_refine_ls_structure_factor_coef Fsqd
_refine_ls_weighting_details 'calc w=1/[\s^2^(Fo^2^)+(0.0423P)^2^] where P=(Fo^2^+2Fc^2^)/3'
_refine_ls_weighting_scheme calc
_refine_ls_wR_factor_gt 0.0801
_refine_ls_wR_factor_ref 0.0855
_reflns_number_gt 4077
_reflns_number_total 5589
_reflns_threshold_expression I>2\s(I)
_cod_data_source_file er2058.cif
_cod_data_source_block I
_cod_database_code 2221049
_cod_database_fobs_code 2221049

loop_
_symmetry_equiv_pos_as_xyz
'x, y, z'
'-x, -y, -z'

loop_
_atom_site_type_symbol
_atom_site_label
_atom_site_fract_x
_atom_site_fract_y
_atom_site_fract_z
_atom_site_U_iso_or_equiv
_atom_site_adp_type
_atom_site_calc_flag
_atom_site_refinement_flags
_atom_site_occupancy
_atom_site_disorder_assembly
_atom_site_disorder_group
K K1 0.1242(4) -0.3657(4) 0.6326(2) 0.0790(9) Uani d . 1 . .
K K2 0.3845(3) -0.1884(3) 0.90856(15) 0.0472(5) Uani d . 1 . .
O O1 0.6393(7) 0.2464(8) 0.6286(4) 0.0289(11) Uani d D 1 . .
H H1A 0.566(8) 0.299(10) 0.676(4) 0.043 Uiso d D 1 . .
H H1B 0.734(6) 0.175(9) 0.656(5) 0.043 Uiso d D 1 . .
O O12 0.6784(7) -0.1304(6) 0.6372(3) 0.0238(10) Uani d . 1 . .
O O14 0.4660(7) -0.2761(7) 0.7170(4) 0.0305(11) Uani d D 1 . .
H H14 0.486(13) -0.387(4) 0.717(6) 0.046 Uiso d D 1 . .
O O11 0.8028(7) -0.4742(7) 0.6678(3) 0.0256(10) Uani d . 1 . .
O O13 0.5849(7) -0.3216(6) 0.5370(3) 0.0245(10) Uani d . 1 . .
O O22 0.7832(6) 0.0412(7) 0.4628(4) 0.0247(10) Uani d . 1 . .
O O24 0.9754(7) -0.3003(7) 0.4569(3) 0.0276(11) Uani d D 1 . .
H H24 1.045(10) -0.372(10) 0.415(5) 0.041 Uiso d D 1 . .
O O21 0.9903(7) -0.0893(7) 0.3117(4) 0.0298(11) Uani d . 1 . .
O O23 0.6936(6) -0.1446(7) 0.3608(3) 0.0267(10) Uani d . 1 . .
O O10 0.2526(7) 0.5993(7) 0.1437(3) 0.0249(10) Uani d D 1 . .
H H10A 0.207(11) 0.719(3) 0.141(5) 0.037 Uiso d D 1 . .
H H10B 0.226(11) 0.582(9) 0.2058(19) 0.037 Uiso d D 1 . .
O O32 -0.1067(6) 0.5907(6) 0.1622(3) 0.0212(9) Uani d . 1 . .
O O33 -0.3103(6) 0.5226(6) 0.0567(3) 0.0199(9) Uani d . 1 . .
O O34 -0.4078(7) 0.8408(7) 0.1168(4) 0.0286(11) Uani d D 1 . .
H H34 -0.520(4) 0.896(11) 0.107(6) 0.043 Uiso d D 1 . .
O O31 -0.4038(6) 0.5674(7) 0.2362(3) 0.0231(10) Uani d . 1 . .
O O44 -0.0110(6) 0.8018(7) 0.0001(3) 0.0236(10) Uani d . 1 . .
O O41 -0.2456(6) 1.0558(6) -0.0996(3) 0.0233(10) Uani d . 1 . .
O O43 -0.2059(6) 0.7307(6) -0.1068(3) 0.0210(9) Uani d . 1 . .
O O42 0.0530(7) 0.8330(7) -0.1816(4) 0.0310(12) Uani d D 1 . .
H H42 0.050(13) 0.930(7) -0.162(6) 0.047 Uiso d D 1 . .
P P1 0.6381(2) -0.3051(2) 0.63814(12) 0.0220(3) Uani d . 1 . .
P P2 0.8592(2) -0.1187(2) 0.39488(12) 0.0215(3) Uani d . 1 . .
P P3 -0.3082(2) 0.6280(2) 0.14389(12) 0.0180(3) Uani d . 1 . .
P P4 -0.1056(2) 0.8585(2) -0.09741(12) 0.0187(3) Uani d . 1 . .
Pt Pt1 0.54549(3) 0.09217(3) 0.549475(17) 0.01966(7) Uani d . 1 . .
Pt Pt2 0.09528(3) 0.53533(3) 0.052197(16) 0.01543(6) Uani d . 1 . .

loop_
_atom_site_aniso_label
_atom_site_aniso_U_11
_atom_site_aniso_U_22
_atom_site_aniso_U_33
_atom_site_aniso_U_12
_atom_site_aniso_U_13
_atom_site_aniso_U_23
K1 0.101(2) 0.087(2) 0.0691(17) -0.0526(18) -0.0488(16) 0.0208(15)
K2 0.0525(12) 0.0601(13) 0.0406(10) -0.0346(11) 0.0048(9) -0.0133(9)
O1 0.030(3) 0.030(3) 0.029(3) -0.013(2) 0.000(2) -0.010(2)
O12 0.030(2) 0.020(2) 0.021(2) -0.011(2) -0.0040(19) 0.0035(18)
O14 0.032(3) 0.028(3) 0.028(3) -0.014(2) 0.007(2) 0.001(2)
O11 0.028(2) 0.021(2) 0.019(2) -0.003(2) -0.0023(19) 0.0031(18)
O13 0.029(2) 0.019(2) 0.021(2) -0.006(2) -0.0018(19) 0.0019(18)
O22 0.019(2) 0.023(2) 0.030(3) -0.007(2) 0.0021(19) -0.005(2)
O24 0.029(3) 0.026(3) 0.019(2) -0.005(2) 0.0028(19) 0.0021(19)
O21 0.022(2) 0.031(3) 0.029(3) -0.008(2) 0.0055(19) 0.007(2)
O23 0.021(2) 0.028(3) 0.025(2) -0.005(2) 0.0031(19) -0.006(2)
O10 0.028(2) 0.032(3) 0.020(2) -0.018(2) -0.0068(19) 0.0045(19)
O32 0.018(2) 0.023(2) 0.020(2) -0.0061(19) -0.0014(17) -0.0005(18)
O33 0.018(2) 0.025(2) 0.016(2) -0.0101(19) 0.0043(16) -0.0019(17)
O34 0.020(2) 0.025(3) 0.038(3) -0.006(2) -0.003(2) -0.001(2)
O31 0.024(2) 0.026(3) 0.019(2) -0.013(2) 0.0055(18) -0.0032(18)
O44 0.021(2) 0.023(2) 0.028(2) -0.011(2) -0.0080(18) 0.0054(19)
O41 0.021(2) 0.017(2) 0.031(3) -0.0073(19) -0.0051(19) 0.0016(19)
O43 0.022(2) 0.020(2) 0.019(2) -0.0077(19) -0.0011(17) 0.0025(17)
O42 0.025(2) 0.025(3) 0.034(3) -0.007(2) 0.008(2) 0.004(2)
P1 0.0237(8) 0.0200(8) 0.0183(8) -0.0061(7) -0.0002(6) 0.0009(6)
P2 0.0194(8) 0.0218(9) 0.0189(8) -0.0066(7) 0.0020(6) 0.0024(6)
P3 0.0150(7) 0.0204(8) 0.0172(7) -0.0071(6) 0.0016(6) -0.0005(6)
P4 0.0167(7) 0.0176(8) 0.0190(7) -0.0057(6) -0.0011(6) 0.0033(6)
Pt1 0.02042(12) 0.01997(13) 0.01736(12) -0.00806(10) 0.00056(9) -0.00042(9)
Pt2 0.01457(11) 0.01729(12) 0.01430(11) -0.00707(9) -0.00109(8) 0.00101(8)

loop_
_atom_type_symbol
_atom_type_description
_atom_type_scat_dispersion_real
_atom_type_scat_dispersion_imag
_atom_type_scat_source
H H 0 0 'International Tables Vol C Tables 4.2.6.8 and 6.1.1.4'
K K 0.2009 0.2494 'International Tables Vol C Tables 4.2.6.8 and 6.1.1.4'
O O 0.0106 0.006 'International Tables Vol C Tables 4.2.6.8 and 6.1.1.4'
P P 0.1023 0.0942 'International Tables Vol C Tables 4.2.6.8 and 6.1.1.4'
Pt Pt -1.7033 8.3905 'International Tables Vol C Tables 4.2.6.8 and 6.1.1.4'

loop_
_geom_angle_atom_site_label_1
_geom_angle_atom_site_label_2
_geom_angle_atom_site_label_3
_geom_angle_site_symmetry_1
_geom_angle_site_symmetry_3
_geom_angle
_geom_angle_publ_flag
O11 P1 O12 . . 110.2(3) ?
O11 P1 O13 . . 110.9(3) ?
O12 P1 O13 . . 111.5(3) ?
O11 P1 O14 . . 110.2(3) ?
O12 P1 O14 . . 104.8(3) ?
O13 P1 O14 . . 109.0(3) ?
O21 P2 O22 . . 111.1(3) ?
O21 P2 O23 . . 113.2(3) ?
O22 P2 O23 . . 109.6(3) ?
O21 P2 O24 . . 106.9(3) ?
O22 P2 O24 . . 107.7(3) ?
O23 P2 O24 . . 108.1(3) ?
O31 P3 O32 . . 108.9(3) ?
O31 P3 O33 . . 109.3(3) ?
O32 P3 O33 . . 111.8(3) ?
O31 P3 O34 . . 111.6(3) ?
O32 P3 O34 . . 106.3(3) ?
O33 P3 O34 . . 108.9(3) ?
O41 P4 O42 . . 110.7(3) ?
O41 P4 O43 . . 109.3(3) ?
O42 P4 O43 . . 110.0(3) ?
O41 P4 O44 . . 110.6(3) ?
O42 P4 O44 . . 106.4(3) ?
O43 P4 O44 . . 109.7(2) ?
O22 Pt1 O12 . . 89.21(19) ?
O22 Pt1 O13 . 2_656 90.42(19) ?
O12 Pt1 O13 . 2_656 178.06(19) ?
O22 Pt1 O23 . 2_656 179.02(19) ?
O12 Pt1 O23 . 2_656 90.37(19) ?
O13 Pt1 O23 2_656 2_656 89.97(19) ?
O22 Pt1 O1 . . 85.5(2) ?
O12 Pt1 O1 . . 88.0(2) ?
O13 Pt1 O1 2_656 . 90.0(2) ?
O23 Pt1 O1 2_656 . 93.6(2) ?
O22 Pt1 Pt1 . 2_656 90.98(14) ?
O12 Pt1 Pt1 . 2_656 91.86(14) ?
O13 Pt1 Pt1 2_656 2_656 90.05(14) ?
O23 Pt1 Pt1 2_656 2_656 89.91(15) ?
O1 Pt1 Pt1 . 2_656 176.49(14) ?
O32 Pt2 O44 . . 90.05(19) ?
O32 Pt2 O43 . 2_565 89.88(18) ?
O44 Pt2 O43 . 2_565 178.49(18) ?
O32 Pt2 O33 . 2_565 177.57(17) ?
O44 Pt2 O33 . 2_565 90.65(19) ?
O43 Pt2 O33 2_565 2_565 89.36(18) ?
O32 Pt2 O10 . . 87.17(19) ?
O44 Pt2 O10 . . 89.05(19) ?
O43 Pt2 O10 2_565 . 89.45(19) ?
O33 Pt2 O10 2_565 . 90.51(18) ?
O32 Pt2 Pt2 . 2_565 91.55(13) ?
O44 Pt2 Pt2 . 2_565 90.52(13) ?
O43 Pt2 Pt2 2_565 2_565 90.99(13) ?
O33 Pt2 Pt2 2_565 2_565 90.77(13) ?
O10 Pt2 Pt2 . 2_565 178.65(14) ?

loop_
_geom_bond_atom_site_label_1
_geom_bond_atom_site_label_2
_geom_bond_site_symmetry_2
_geom_bond_distance
_geom_bond_publ_flag
K1 O24 1_455 2.739(6) ?
K1 O31 2_556 2.860(5) ?
K1 O11 1_455 2.957(6) ?
K1 O42 1_546 3.047(6) ?
K1 O22 2_656 3.053(5) ?
K1 O32 2_556 3.156(5) ?
K1 O12 1_455 3.222(6) ?
K2 O14 . 2.735(6) ?
K2 O34 2_566 2.822(6) ?
K2 O41 2_566 2.858(5) ?
K2 O33 2_556 2.920(5) ?
K2 O42 1_546 2.990(6) ?
K2 O43 1_646 3.000(5) ?
K2 O44 1_546 3.215(5) ?
O1 Pt1 . 2.143(5) ?
O12 P1 . 1.549(5) ?
O12 Pt1 . 1.992(4) ?
O14 P1 . 1.564(5) ?
O11 P1 . 1.493(5) ?
O13 P1 . 1.549(5) ?
O13 Pt1 2_656 2.010(4) ?
O22 P2 . 1.541(5) ?
O22 Pt1 . 1.985(4) ?
O24 P2 . 1.570(5) ?
O21 P2 . 1.489(5) ?
O23 P2 . 1.549(5) ?
O23 Pt1 2_656 2.014(5) ?
O10 Pt2 . 2.132(5) ?
O32 P3 . 1.544(5) ?
O32 Pt2 . 1.978(4) ?
O33 P3 . 1.561(5) ?
O33 Pt2 2_565 2.030(4) ?
O34 P3 . 1.564(5) ?
O31 P3 . 1.507(4) ?
O44 P4 . 1.555(5) ?
O44 Pt2 . 2.005(5) ?
O41 P4 . 1.500(5) ?
O43 P4 . 1.553(5) ?
O43 Pt2 2_565 2.014(4) ?
O42 P4 . 1.541(5) ?
Pt1 O13 2_656 2.010(4) ?
Pt1 O23 2_656 2.014(5) ?
Pt1 Pt1 2_656 2.4944(5) ?
Pt2 O43 2_565 2.014(4) ?
Pt2 O33 2_565 2.030(4) ?
Pt2 Pt2 2_565 2.4892(5) ?

loop_
_geom_hbond_atom_site_label_D
_geom_hbond_atom_site_label_H
_geom_hbond_atom_site_label_A
_geom_hbond_site_symmetry_A
_geom_hbond_distance_DH
_geom_hbond_distance_HA
_geom_hbond_distance_DA
_geom_hbond_angle_DHA
O1 H1A O31 2_566 0.83(6) 1.73(6) 2.559(7) 173(8)
O1 H1B O21 2_756 0.84(6) 2.09(4) 2.860(7) 153(8)
O14 H14 O31 2_556 0.83(2) 1.82(5) 2.548(7) 146(9)
O24 H24 O11 2_746 0.84(7) 1.73(7) 2.562(7) 177(9)
O34 H34 O41 2_475 0.83(6) 1.74(3) 2.546(6) 162(9)
O10 H10A O41 2_575 0.86(2) 1.94(4) 2.713(7) 148(7)
O10 H10B O11 2_656 0.86(2) 1.86(2) 2.694(6) 164(6)
O42 H42 O21 2_665 0.84(7) 2.27(9) 2.475(7) 94(6)
